data_7128821
loop_
_publ_author_name
'Cui, Zhaohui'
'Zhang, Kuan'
'Gu, Lijie'
'Bu, Zhanwei'
'Zhao, Junwei'
'Wang, Qilin'

_publ_section_title
;
 Diastereoselective trifunctionalization of pyridinium salts to access
 structurally crowded azaheteropolycycles.
;
_journal_issue 74
_journal_name_full 'Chemical communications (Cambridge, England)'
_journal_page_first 9402
_journal_page_last 9405
_journal_paper_doi 10.1039/d1cc03478b
_journal_volume 57
_journal_year 2021
_chemical_absolute_configuration ad
_chemical_formula_moiety 'C H Cl3, C30 H25 N3 O6'
_chemical_formula_sum 'C31 H26 Cl3 N3 O6'
_chemical_formula_weight 642.90
_space_group_crystal_system orthorhombic
_space_group_IT_number 19
_space_group_name_Hall 'P 2ac 2ab'
_space_group_name_H-M_alt 'P 21 21 21'
_atom_sites_solution_hydrogens geom
_atom_sites_solution_primary dual
_audit_creation_date 2021-06-29
_audit_creation_method
;
Olex2 1.3-alpha
(compiled 2020.09.11 svn.r3730fd0d for OlexSys, GUI svn.r6159)
;
_audit_update_record
;
2021-06-29 deposited with the CCDC.	2021-08-16 downloaded from the CCDC.
;
_cell_angle_alpha 90
_cell_angle_beta 90
_cell_angle_gamma 90
_cell_formula_units_Z 4
_cell_length_a 8.9528(3)
_cell_length_b 12.4499(5)
_cell_length_c 26.0558(12)
_cell_measurement_reflns_used 2529
_cell_measurement_temperature 149.99(10)
_cell_measurement_theta_max 73.3600
_cell_measurement_theta_min 3.9040
_cell_volume 2904.2(2)
_computing_cell_refinement 'CrysAlisPro 1.171.38.43f (Rigaku OD, 2015)'
_computing_data_collection 'CrysAlisPro 1.171.38.43f (Rigaku OD, 2015)'
_computing_data_reduction 'CrysAlisPro 1.171.38.43f (Rigaku OD, 2015)'
_computing_molecular_graphics 'Olex2 1.3-alpha (Dolomanov et al., 2009)'
_computing_publication_material 'Olex2 1.3-alpha (Dolomanov et al., 2009)'
_computing_structure_refinement 'SHELXL 2018/3 (Sheldrick, 2015)'
_computing_structure_solution 'SHELXT  (Sheldrick, 2015)'
_diffrn_ambient_environment N~2~
_diffrn_ambient_temperature 149.99(10)
_diffrn_detector 'CCD plate'
_diffrn_detector_area_resol_mean 5.2684
_diffrn_detector_type AtlasS2
_diffrn_measured_fraction_theta_full 0.998
_diffrn_measured_fraction_theta_max 0.972
_diffrn_measurement_details
;
List of Runs (angles in degrees, time in seconds):

  # Type    Start    End  Width  t~exp~   \w     \q     \k     \f   Frames
#--------------------------------------------------------------------------
  1  \w     42.00  80.00   1.00    1.50    --   41.11  38.00 -90.00   38
  2  \w    135.00 172.00   1.00    3.00    --  107.58 125.00-150.00   37
  3  \w     56.00 175.00   1.00    3.00    --  107.58  15.00 -60.00  119
  4  \w     91.00 117.00   1.00    3.00    --  107.58 -45.00  90.00   26
  5  \w     39.00 122.00   1.00    3.00    --  107.58-125.00  30.00   83
  6  \w     34.00  77.00   1.00    1.50    --   41.11 -99.00   0.00   43
  7  \w   -113.00 -45.00   1.00    1.50    --  -41.11 -57.00-180.00   68
;
_diffrn_measurement_device 'four-circle diffractometer'
_diffrn_measurement_device_type 'SuperNova, Dual, Cu at zero, AtlasS2'
_diffrn_measurement_method '\w scans'
_diffrn_orient_matrix_type 'CrysAlisPro convention (1999,Acta A55,543-557)'
_diffrn_orient_matrix_UB_11 -0.0154667000
_diffrn_orient_matrix_UB_12 -0.1055389000
_diffrn_orient_matrix_UB_13 -0.0302972000
_diffrn_orient_matrix_UB_21 -0.0061738000
_diffrn_orient_matrix_UB_22 0.0641513000
_diffrn_orient_matrix_UB_23 -0.0505218000
_diffrn_orient_matrix_UB_31 0.1714777000
_diffrn_orient_matrix_UB_32 -0.0067643000
_diffrn_orient_matrix_UB_33 -0.0045392000
_diffrn_radiation_monochromator mirror
_diffrn_radiation_probe x-ray
_diffrn_radiation_type 'Cu K\a'
_diffrn_radiation_wavelength 1.54184
_diffrn_reflns_av_R_equivalents 0.0526
_diffrn_reflns_av_unetI/netI 0.0819
_diffrn_reflns_Laue_measured_fraction_full 0.998
_diffrn_reflns_Laue_measured_fraction_max 0.972
_diffrn_reflns_limit_h_max 10
_diffrn_reflns_limit_h_min -7
_diffrn_reflns_limit_k_max 15
_diffrn_reflns_limit_k_min -15
_diffrn_reflns_limit_l_max 23
_diffrn_reflns_limit_l_min -31
_diffrn_reflns_number 7183
_diffrn_reflns_point_group_measured_fraction_full 0.882
_diffrn_reflns_point_group_measured_fraction_max 0.842
_diffrn_reflns_theta_full 67.684
_diffrn_reflns_theta_max 73.901
_diffrn_reflns_theta_min 3.935
_diffrn_source 'micro-focus sealed X-ray tube'
_diffrn_source_type 'SuperNova (Cu) X-ray Source'
_exptl_absorpt_coefficient_mu 3.287
_exptl_absorpt_correction_T_max 1.00000
_exptl_absorpt_correction_T_min 0.63701
_exptl_absorpt_correction_type multi-scan
_exptl_absorpt_process_details
;
CrysAlisPro 1.171.38.43f (Rigaku Oxford Diffraction, 2015)
Empirical absorption correction using spherical harmonics,
 implemented in SCALE3 ABSPACK scaling algorithm.
;
_exptl_crystal_colour colourless
_exptl_crystal_colour_primary colourless
_exptl_crystal_density_diffrn 1.470
_exptl_crystal_description prism
_exptl_crystal_F_000 1328
_exptl_crystal_size_max 0.14
_exptl_crystal_size_mid 0.12
_exptl_crystal_size_min 0.11
_refine_diff_density_max 0.501
_refine_diff_density_min -0.391
_refine_diff_density_rms 0.072
_refine_ls_abs_structure_details
;
 Flack x determined using 1250 quotients [(I+)-(I-)]/[(I+)+(I-)]
 (Parsons, Flack and Wagner, Acta Cryst. B69 (2013) 249-259).
;
_refine_ls_abs_structure_Flack 0.01(2)
_refine_ls_extinction_method none
_refine_ls_goodness_of_fit_ref 1.050
_refine_ls_hydrogen_treatment constr
_refine_ls_matrix_type full
_refine_ls_number_parameters 409
_refine_ls_number_reflns 4952
_refine_ls_number_restraints 38
_refine_ls_restrained_S_all 1.065
_refine_ls_R_factor_all 0.0721
_refine_ls_R_factor_gt 0.0624
_refine_ls_shift/su_max 0.000
_refine_ls_shift/su_mean 0.000
_refine_ls_structure_factor_coef Fsqd
_refine_ls_weighting_details 'w=1/[\s^2^(Fo^2^)+(0.0770P)^2^+1.3590P] where P=(Fo^2^+2Fc^2^)/3'
_refine_ls_weighting_scheme calc
_refine_ls_wR_factor_gt 0.1571
_refine_ls_wR_factor_ref 0.1694
_reflns_Friedel_coverage 0.527
_reflns_Friedel_fraction_full 0.728
_reflns_Friedel_fraction_max 0.671
_reflns_number_gt 4290
_reflns_number_total 4952
_reflns_threshold_expression 'I > 2\s(I)'
_cod_data_source_file d1cc03478b2.cif
_cod_data_source_block 2109
_cod_depositor_comments 'Adding full bibliography for 7128819--7128822.cif.'
_cod_database_code 7128821
_shelx_shelxl_version_number 2018/3
_shelx_space_group_comment
;
The symmetry employed for this shelxl refinement is uniquely defined
by the following loop, which should always be used as a source of
symmetry information in preference to the above space-group names.
They are only intended as comments.
;
_reflns_odcompleteness_completeness 99.83
_reflns_odcompleteness_iscentric 1
_reflns_odcompleteness_theta 66.97
_olex2_refinement_description
;
1. Fixed Uiso
 At 1.2 times of:
  All C(H) groups, All C(H,H) groups
 At 1.5 times of:
  All C(H,H,H) groups
2. Rigid bond restraints
 Cl2, C30
 with sigma for 1-2 distances of 0.002 and sigma for 1-3 distances of 0.002
 C28B, C32
 with sigma for 1-2 distances of 0.01 and sigma for 1-3 distances of 0.01
3. Uiso/Uaniso restraints and constraints
Cl2 \\sim C30: within 2A with sigma of 0.002 and sigma for terminal atoms of
0.004 within 2A
C28B \\sim C32: within 2A with sigma of 0.002 and sigma for terminal atoms of
0.004 within 2A
Uanis(C28B) \\sim Ueq: with sigma of 0.002 and sigma for terminal atoms of 0.004
4. Rigid body (RIGU) restrains
 O5, C28, H28A, H28B, C29, H29A, H29B, H29C
 with sigma for 1-2 distances of 0.001 and sigma for 1-3 distances of 0.002
 O5, C28B, C32, H32A, H32B, H32C
 with sigma for 1-2 distances of 0.001 and sigma for 1-3 distances of 0.002
 O5, C28B, C32
 with sigma for 1-2 distances of 0.001 and sigma for 1-3 distances of 0.002
 O5, C28, C29
 with sigma for 1-2 distances of 0.001 and sigma for 1-3 distances of 0.002
5. Others
 Sof(C28B)=Sof(H28C)=Sof(H28D)=Sof(C32)=Sof(H32A)=Sof(H32B)=Sof(H32C)=1-FVAR(1)
 Sof(C28)=Sof(H28A)=Sof(H28B)=Sof(C29)=Sof(H29A)=Sof(H29B)=Sof(H29C)=FVAR(1)
6.a Ternary CH refined with riding coordinates:
 C30(H30), C9(H9), C10(H10), C11(H11), C33(H33)
6.b Secondary CH2 refined with riding coordinates:
 C20(H20A,H20B), C28(H28A,H28B), C28B(H28C,H28D)
6.c Aromatic/amide H refined with riding coordinates:
 C2(H2), C3(H3), C4(H4), C5(H5), C14(H14), C15(H15), C16(H16), C17(H17),
 C19(H19), C22(H22), C23(H23), C24(H24), C25(H25), C26(H26)
6.d Idealised Me refined as rotating group:
 C29(H29A,H29B,H29C), C32(H32A,H32B,H32C)
;
_olex2_date_sample_data_collection 2021-06-28
_olex2_submission_special_instructions 'No special instructions were received'
_oxdiff_exptl_absorpt_empirical_details
;
Empirical correction (ABSPACK) includes:
- Absorption correction using spherical harmonics
- Frame scaling
;
_oxdiff_exptl_absorpt_empirical_full_max 1.313
_oxdiff_exptl_absorpt_empirical_full_min 0.634

loop_
_space_group_symop_operation_xyz
'x, y, z'
'-x+1/2, -y, z+1/2'
'-x, y+1/2, -z+1/2'
'x+1/2, -y+1/2, -z'

loop_
_atom_site_label
_atom_site_type_symbol
_atom_site_fract_x
_atom_site_fract_y
_atom_site_fract_z
_atom_site_U_iso_or_equiv
_atom_site_adp_type
_atom_site_occupancy
_atom_site_site_symmetry_order
_atom_site_calc_flag
_atom_site_refinement_flags_posn
_atom_site_refinement_flags_adp
_atom_site_refinement_flags_occupancy
_atom_site_disorder_assembly
_atom_site_disorder_group
Cl1 Cl -0.2059(2) 0.26417(18) 0.74832(7) 0.0645(6) Uani 1 1 d . . . . .
Cl2 Cl -0.0904(5) 0.4733(2) 0.77057(9) 0.1047(10) Uani 1 1 d . U . . .
Cl3 Cl 0.0810(2) 0.3256(2) 0.70897(8) 0.0837(8) Uani 1 1 d . . . . .
C30 C -0.0968(14) 0.3699(7) 0.7251(3) 0.0842(19) Uani 1 1 d . U . . .
H30 H -0.144416 0.397908 0.694009 0.101 Uiso 1 1 calc R U . . .
O1 O 0.3929(5) 0.1961(3) 0.64319(18) 0.0456(10) Uani 1 1 d . . . . .
O2 O 0.2704(4) 0.2311(3) 0.54158(17) 0.0393(9) Uani 1 1 d . . . . .
O3 O 0.1171(4) 0.3573(3) 0.51843(16) 0.0366(9) Uani 1 1 d . . . . .
O4 O 0.3438(4) 0.4487(4) 0.63819(16) 0.0418(10) Uani 1 1 d . . . . .
O5 O 0.5570(5) 0.4445(5) 0.68334(19) 0.0600(14) Uani 1 1 d . . . . .
O6 O 0.5873(4) 0.6028(3) 0.58323(13) 0.0271(7) Uani 1 1 d . . . . .
N1 N 0.7113(4) 0.3457(3) 0.60723(15) 0.0244(8) Uani 1 1 d . . . . .
N2 N 0.2441(4) 0.3266(3) 0.53076(18) 0.0293(9) Uani 1 1 d . . . . .
N3 N 0.4433(4) 0.5762(3) 0.51025(17) 0.0250(8) Uani 1 1 d . . . . .
C1 C 0.6519(6) 0.1682(4) 0.6226(2) 0.0311(11) Uani 1 1 d . . . . .
C2 C 0.6851(8) 0.0589(4) 0.6312(2) 0.0425(14) Uani 1 1 d . . . . .
H2 H 0.610480 0.011289 0.641111 0.051 Uiso 1 1 calc R U . . .
C3 C 0.8293(8) 0.0240(5) 0.6247(3) 0.0489(16) Uani 1 1 d . . . . .
H3 H 0.853332 -0.047599 0.630539 0.059 Uiso 1 1 calc R U . . .
C4 C 0.9406(7) 0.0971(5) 0.6093(2) 0.0418(14) Uani 1 1 d . . . . .
H4 H 1.037222 0.071853 0.604203 0.050 Uiso 1 1 calc R U . . .
C5 C 0.9116(6) 0.2050(4) 0.6015(2) 0.0341(11) Uani 1 1 d . . . . .
H5 H 0.986822 0.252103 0.591592 0.041 Uiso 1 1 calc R U . . .
C6 C 0.7651(6) 0.2406(4) 0.60909(18) 0.0263(10) Uani 1 1 d . . . . .
C7 C 0.5476(5) 0.3424(4) 0.6074(2) 0.0252(10) Uani 1 1 d . . . . .
C8 C 0.5109(6) 0.2256(4) 0.6265(2) 0.0316(11) Uani 1 1 d . . . . .
C9 C 0.5128(5) 0.3618(4) 0.54917(19) 0.0235(9) Uani 1 1 d . . . . .
H9 H 0.530956 0.293728 0.531366 0.028 Uiso 1 1 calc R U . . .
C10 C 0.6360(5) 0.4411(4) 0.53142(18) 0.0219(9) Uani 1 1 d . . . . .
H10 H 0.666458 0.421885 0.496489 0.026 Uiso 1 1 calc R U . . .
C11 C 0.7687(5) 0.4218(4) 0.56788(19) 0.0239(9) Uani 1 1 d . . . . .
H11 H 0.850160 0.387532 0.548818 0.029 Uiso 1 1 calc R U . . .
C12 C 0.8272(5) 0.5207(4) 0.59447(18) 0.0245(10) Uani 1 1 d . . . . .
C13 C 0.7307(5) 0.6074(4) 0.60285(19) 0.0255(10) Uani 1 1 d . . . . .
C14 C 0.7730(6) 0.6952(4) 0.6315(2) 0.0327(11) Uani 1 1 d . . . . .
H14 H 0.707138 0.751954 0.636548 0.039 Uiso 1 1 calc R U . . .
C15 C 0.9147(7) 0.6978(4) 0.6526(2) 0.0349(12) Uani 1 1 d . . . . .
H15 H 0.943434 0.756066 0.672602 0.042 Uiso 1 1 calc R U . . .
C16 C 1.0140(6) 0.6146(4) 0.6441(2) 0.0340(12) Uani 1 1 d . . . . .
H16 H 1.109460 0.617177 0.658130 0.041 Uiso 1 1 calc R U . . .
C17 C 0.9702(6) 0.5272(4) 0.61462(19) 0.0267(10) Uani 1 1 d . . . . .
H17 H 1.037994 0.472181 0.608272 0.032 Uiso 1 1 calc R U . . .
C18 C 0.3634(5) 0.4004(4) 0.53256(19) 0.0250(10) Uani 1 1 d . . . . .
C19 C 0.3377(5) 0.4986(4) 0.51274(19) 0.0267(10) Uani 1 1 d . . . . .
H19 H 0.242819 0.513753 0.500159 0.032 Uiso 1 1 calc R U . . .
C20 C 0.4092(6) 0.6812(4) 0.4876(2) 0.0301(10) Uani 1 1 d . . . . .
H20A H 0.319099 0.674799 0.467144 0.036 Uiso 1 1 calc R U . . .
H20B H 0.489963 0.701163 0.464694 0.036 Uiso 1 1 calc R U . . .
C21 C 0.3876(5) 0.7692(4) 0.52615(19) 0.0259(10) Uani 1 1 d . . . . .
C22 C 0.3003(6) 0.7549(4) 0.5699(2) 0.0320(11) Uani 1 1 d . . . . .
H22 H 0.260105 0.687626 0.576831 0.038 Uiso 1 1 calc R U . . .
C23 C 0.2726(6) 0.8391(5) 0.6031(2) 0.0352(12) Uani 1 1 d . . . . .
H23 H 0.213798 0.828194 0.632031 0.042 Uiso 1 1 calc R U . . .
C24 C 0.3323(6) 0.9402(5) 0.5932(2) 0.0376(12) Uani 1 1 d . . . . .
H24 H 0.312983 0.997057 0.615427 0.045 Uiso 1 1 calc R U . . .
C25 C 0.4209(6) 0.9558(4) 0.5502(2) 0.0361(12) Uani 1 1 d . . . . .
H25 H 0.461162 1.023195 0.543377 0.043 Uiso 1 1 calc R U . . .
C26 C 0.4490(6) 0.8710(4) 0.5176(2) 0.0304(11) Uani 1 1 d . . . . .
H26 H 0.510272 0.881664 0.489262 0.037 Uiso 1 1 calc R U . . .
C27 C 0.4701(6) 0.4205(4) 0.6438(2) 0.0308(11) Uani 1 1 d . . . . .
C28 C 0.4834(13) 0.4915(12) 0.7296(5) 0.064(3) Uani 0.714(18) 1 d . . P A 1
H28A H 0.376578 0.478387 0.729067 0.076 Uiso 0.714(18) 1 calc R U P A 1
H28B H 0.524790 0.461311 0.760867 0.076 Uiso 0.714(18) 1 calc R U P A 1
C28B C 0.486(3) 0.546(2) 0.7094(11) 0.046(4) Uani 0.286(18) 1 d . U P A 2
H28C H 0.478665 0.604998 0.685432 0.055 Uiso 0.286(18) 1 calc R U P A 2
H28D H 0.388196 0.529733 0.723173 0.055 Uiso 0.286(18) 1 calc R U P A 2
C29 C 0.515(2) 0.6056(13) 0.7261(6) 0.090(5) Uani 0.714(18) 1 d . . P A 1
H29A H 0.449857 0.637980 0.701328 0.135 Uiso 0.714(18) 1 calc R U P A 1
H29B H 0.617065 0.615820 0.715716 0.135 Uiso 0.714(18) 1 calc R U P A 1
H29C H 0.499655 0.638573 0.759009 0.135 Uiso 0.714(18) 1 calc R U P A 1
C32 C 0.593(3) 0.569(2) 0.7500(10) 0.051(4) Uani 0.286(18) 1 d . U P A 2
H32A H 0.646589 0.633133 0.741781 0.077 Uiso 0.286(18) 1 calc R U P A 2
H32B H 0.661373 0.509984 0.753256 0.077 Uiso 0.286(18) 1 calc R U P A 2
H32C H 0.540126 0.578472 0.781776 0.077 Uiso 0.286(18) 1 calc R U P A 2
C33 C 0.5889(5) 0.5596(4) 0.53194(18) 0.0240(9) Uani 1 1 d . . . . .
H33 H 0.661301 0.600534 0.511628 0.029 Uiso 1 1 calc R U . . .

loop_
_atom_site_aniso_label
_atom_site_aniso_U_11
_atom_site_aniso_U_22
_atom_site_aniso_U_33
_atom_site_aniso_U_23
_atom_site_aniso_U_13
_atom_site_aniso_U_12
Cl1 0.0604(10) 0.0843(13) 0.0489(9) 0.0228(9) -0.0130(8) -0.0241(10)
Cl2 0.182(3) 0.0821(15) 0.0500(10) 0.0009(11) -0.0152(15) -0.0437(19)
Cl3 0.0539(10) 0.134(2) 0.0628(11) 0.0339(13) -0.0103(9) -0.0242(13)
C30 0.145(5) 0.072(3) 0.035(3) 0.014(2) -0.022(4) -0.047(4)
O1 0.035(2) 0.041(2) 0.061(3) 0.011(2) 0.007(2) -0.0104(19)
O2 0.0291(19) 0.0264(18) 0.062(3) -0.0035(18) -0.0044(18) -0.0061(16)
O3 0.0170(16) 0.041(2) 0.052(2) -0.0032(19) -0.0032(16) -0.0051(16)
O4 0.029(2) 0.054(2) 0.042(2) -0.005(2) 0.0102(17) 0.0062(19)
O5 0.038(2) 0.089(3) 0.052(3) -0.039(3) -0.004(2) 0.006(2)
O6 0.0211(16) 0.0279(16) 0.0322(17) -0.0044(14) -0.0009(14) 0.0029(14)
N1 0.0211(19) 0.0243(19) 0.028(2) 0.0012(17) 0.0007(17) -0.0009(16)
N2 0.021(2) 0.029(2) 0.038(2) -0.0065(18) -0.0007(17) -0.0074(17)
N3 0.0186(18) 0.0230(19) 0.033(2) 0.0030(17) -0.0034(16) 0.0004(16)
C1 0.036(3) 0.024(2) 0.033(3) 0.003(2) -0.007(2) -0.004(2)
C2 0.055(4) 0.024(2) 0.048(3) 0.010(2) -0.017(3) -0.006(3)
C3 0.057(4) 0.027(3) 0.063(4) 0.003(3) -0.026(3) 0.003(3)
C4 0.041(3) 0.035(3) 0.048(3) 0.001(3) -0.012(3) 0.014(3)
C5 0.032(3) 0.031(3) 0.040(3) 0.003(2) -0.004(2) 0.005(2)
C6 0.030(2) 0.023(2) 0.026(2) -0.0013(19) -0.0061(18) 0.003(2)
C7 0.018(2) 0.025(2) 0.033(2) -0.003(2) 0.0013(18) -0.0017(18)
C8 0.030(3) 0.030(2) 0.035(3) 0.003(2) -0.001(2) -0.005(2)
C9 0.018(2) 0.023(2) 0.029(2) -0.0033(19) 0.0001(18) -0.0008(19)
C10 0.018(2) 0.023(2) 0.025(2) -0.0022(18) -0.0011(18) 0.0007(18)
C11 0.017(2) 0.023(2) 0.031(2) 0.0026(19) 0.0004(18) 0.0007(18)
C12 0.023(2) 0.026(2) 0.025(2) 0.0011(19) -0.0019(18) -0.0012(19)
C13 0.021(2) 0.027(2) 0.029(2) 0.000(2) 0.0009(19) -0.0020(19)
C14 0.036(3) 0.028(2) 0.035(3) -0.001(2) -0.002(2) -0.004(2)
C15 0.041(3) 0.032(3) 0.032(2) -0.004(2) -0.004(2) -0.013(2)
C16 0.031(3) 0.039(3) 0.032(3) 0.005(2) -0.005(2) -0.009(2)
C17 0.024(2) 0.028(2) 0.028(2) 0.006(2) 0.0014(19) -0.0055(19)
C18 0.017(2) 0.027(2) 0.031(2) -0.005(2) 0.0007(18) -0.0061(19)
C19 0.016(2) 0.033(2) 0.031(2) -0.005(2) 0.0009(18) -0.004(2)
C20 0.028(2) 0.032(2) 0.030(2) 0.007(2) -0.005(2) 0.003(2)
C21 0.017(2) 0.025(2) 0.035(2) 0.007(2) -0.0023(19) 0.0027(18)
C22 0.026(2) 0.031(3) 0.038(3) 0.004(2) 0.003(2) -0.003(2)
C23 0.029(2) 0.038(3) 0.039(3) -0.004(2) 0.007(2) -0.002(2)
C24 0.032(3) 0.032(3) 0.048(3) -0.008(2) -0.004(2) 0.001(2)
C25 0.028(3) 0.029(2) 0.051(3) 0.006(2) -0.010(2) -0.005(2)
C26 0.025(2) 0.031(2) 0.036(3) 0.011(2) -0.005(2) -0.006(2)
C27 0.025(2) 0.035(3) 0.032(3) 0.001(2) 0.007(2) -0.003(2)
C28 0.054(6) 0.087(7) 0.050(5) -0.032(5) -0.004(4) 0.015(5)
C28B 0.047(4) 0.049(4) 0.043(4) -0.004(2) 0.002(2) 0.000(2)
C29 0.108(12) 0.085(7) 0.077(9) -0.028(7) 0.019(9) 0.015(6)
C32 0.052(6) 0.056(6) 0.045(5) -0.009(5) 0.000(4) 0.000(5)
C33 0.022(2) 0.025(2) 0.025(2) 0.0030(18) 0.0005(18) -0.0013(19)

loop_
_atom_type_symbol
_atom_type_description
_atom_type_scat_dispersion_real
_atom_type_scat_dispersion_imag
_atom_type_scat_source
C C 0.0181 0.0091 'International Tables Vol C Tables 4.2.6.8 and 6.1.1.4'
H H 0.0000 0.0000 'International Tables Vol C Tables 4.2.6.8 and 6.1.1.4'
Cl Cl 0.3639 0.7018 'International Tables Vol C Tables 4.2.6.8 and 6.1.1.4'
N N 0.0311 0.0180 'International Tables Vol C Tables 4.2.6.8 and 6.1.1.4'
O O 0.0492 0.0322 'International Tables Vol C Tables 4.2.6.8 and 6.1.1.4'

loop_
_geom_angle_atom_site_label_1
_geom_angle_atom_site_label_2
_geom_angle_atom_site_label_3
_geom_angle
_geom_angle_site_symmetry_1
_geom_angle_site_symmetry_3
_geom_angle_publ_flag
Cl1 C30 Cl2 109.8(5) . . ?
Cl1 C30 H30 108.2 . . ?
Cl2 C30 H30 108.2 . . ?
Cl3 C30 Cl1 111.0(6) . . ?
Cl3 C30 Cl2 111.5(6) . . ?
Cl3 C30 H30 108.2 . . ?
C27 O5 C28 117.1(6) . . ?
C27 O5 C28B 106.3(11) . . ?
C13 O6 C33 110.4(4) . . ?
C6 N1 C7 108.6(4) . . ?
C6 N1 C11 120.1(4) . . ?
C7 N1 C11 111.4(4) . . ?
O2 N2 C18 118.2(4) . . ?
O3 N2 O2 121.7(4) . . ?
O3 N2 C18 120.1(4) . . ?
C19 N3 C20 120.7(4) . . ?
C19 N3 C33 120.8(4) . . ?
C33 N3 C20 118.4(4) . . ?
C2 C1 C8 130.2(5) . . ?
C6 C1 C2 120.5(5) . . ?
C6 C1 C8 109.2(4) . . ?
C1 C2 H2 120.5 . . ?
C3 C2 C1 118.9(6) . . ?
C3 C2 H2 120.5 . . ?
C2 C3 H3 120.1 . . ?
C2 C3 C4 119.8(5) . . ?
C4 C3 H3 120.1 . . ?
C3 C4 H4 118.8 . . ?
C5 C4 C3 122.4(6) . . ?
C5 C4 H4 118.8 . . ?
C4 C5 H5 121.2 . . ?
C4 C5 C6 117.6(6) . . ?
C6 C5 H5 121.2 . . ?
N1 C6 C1 111.3(4) . . ?
N1 C6 C5 128.1(5) . . ?
C5 C6 C1 120.6(5) . . ?
N1 C7 C8 103.6(4) . . ?
N1 C7 C9 101.1(4) . . ?
N1 C7 C27 116.0(4) . . ?
C9 C7 C8 114.1(4) . . ?
C27 C7 C8 107.2(4) . . ?
C27 C7 C9 114.4(4) . . ?
O1 C8 C1 129.8(5) . . ?
O1 C8 C7 125.6(5) . . ?
C1 C8 C7 104.5(4) . . ?
C7 C9 H9 106.9 . . ?
C10 C9 C7 104.2(4) . . ?
C10 C9 H9 106.9 . . ?
C18 C9 C7 120.7(4) . . ?
C18 C9 H9 106.9 . . ?
C18 C9 C10 110.4(4) . . ?
C9 C10 H10 108.6 . . ?
C11 C10 C9 105.4(4) . . ?
C11 C10 H10 108.6 . . ?
C33 C10 C9 114.5(4) . . ?
C33 C10 H10 108.6 . . ?
C33 C10 C11 110.9(4) . . ?
N1 C11 C10 105.0(4) . . ?
N1 C11 H11 109.2 . . ?
N1 C11 C12 108.9(4) . . ?
C10 C11 H11 109.2 . . ?
C12 C11 C10 115.1(4) . . ?
C12 C11 H11 109.2 . . ?
C13 C12 C11 119.1(4) . . ?
C17 C12 C11 122.9(4) . . ?
C17 C12 C13 117.8(5) . . ?
O6 C13 C12 118.9(4) . . ?
C14 C13 O6 119.2(5) . . ?
C14 C13 C12 121.8(5) . . ?
C13 C14 H14 120.4 . . ?
C13 C14 C15 119.1(5) . . ?
C15 C14 H14 120.4 . . ?
C14 C15 H15 119.7 . . ?
C16 C15 C14 120.6(5) . . ?
C16 C15 H15 119.7 . . ?
C15 C16 H16 120.2 . . ?
C15 C16 C17 119.6(5) . . ?
C17 C16 H16 120.2 . . ?
C12 C17 C16 121.1(5) . . ?
C12 C17 H17 119.5 . . ?
C16 C17 H17 119.5 . . ?
N2 C18 C9 118.8(4) . . ?
C19 C18 N2 116.7(4) . . ?
C19 C18 C9 124.0(4) . . ?
N3 C19 H19 118.4 . . ?
C18 C19 N3 123.2(4) . . ?
C18 C19 H19 118.4 . . ?
N3 C20 H20A 108.7 . . ?
N3 C20 H20B 108.7 . . ?
N3 C20 C21 114.1(4) . . ?
H20A C20 H20B 107.6 . . ?
C21 C20 H20A 108.7 . . ?
C21 C20 H20B 108.7 . . ?
C22 C21 C20 121.8(5) . . ?
C22 C21 C26 117.7(5) . . ?
C26 C21 C20 120.3(5) . . ?
C21 C22 H22 119.5 . . ?
C23 C22 C21 121.1(5) . . ?
C23 C22 H22 119.5 . . ?
C22 C23 H23 119.9 . . ?
C22 C23 C24 120.1(5) . . ?
C24 C23 H23 119.9 . . ?
C23 C24 H24 120.2 . . ?
C25 C24 C23 119.7(5) . . ?
C25 C24 H24 120.2 . . ?
C24 C25 H25 120.2 . . ?
C26 C25 C24 119.7(5) . . ?
C26 C25 H25 120.2 . . ?
C21 C26 H26 119.2 . . ?
C25 C26 C21 121.7(5) . . ?
C25 C26 H26 119.2 . . ?
O4 C27 O5 125.9(5) . . ?
O4 C27 C7 122.8(5) . . ?
O5 C27 C7 111.1(4) . . ?
O5 C28 H28A 110.9 . . ?
O5 C28 H28B 110.9 . . ?
H28A C28 H28B 108.9 . . ?
C29 C28 O5 104.2(12) . . ?
C29 C28 H28A 110.9 . . ?
C29 C28 H28B 110.9 . . ?
O5 C28B H28C 111.3 . . ?
O5 C28B H28D 111.3 . . ?
H28C C28B H28D 109.2 . . ?
C32 C28B O5 102(2) . . ?
C32 C28B H28C 111.3 . . ?
C32 C28B H28D 111.3 . . ?
C28 C29 H29A 109.5 . . ?
C28 C29 H29B 109.5 . . ?
C28 C29 H29C 109.5 . . ?
H29A C29 H29B 109.5 . . ?
H29A C29 H29C 109.5 . . ?
H29B C29 H29C 109.5 . . ?
C28B C32 H32A 109.5 . . ?
C28B C32 H32B 109.5 . . ?
C28B C32 H32C 109.5 . . ?
H32A C32 H32B 109.5 . . ?
H32A C32 H32C 109.5 . . ?
H32B C32 H32C 109.5 . . ?
O6 C33 C10 111.7(4) . . ?
O6 C33 H33 108.3 . . ?
N3 C33 O6 107.6(4) . . ?
N3 C33 C10 112.6(4) . . ?
N3 C33 H33 108.3 . . ?
C10 C33 H33 108.3 . . ?

loop_
_geom_bond_atom_site_label_1
_geom_bond_atom_site_label_2
_geom_bond_distance
_geom_bond_site_symmetry_2
_geom_bond_publ_flag
Cl1 C30 1.747(9) . ?
Cl2 C30 1.751(9) . ?
Cl3 C30 1.736(13) . ?
C30 H30 0.9800 . ?
O1 C8 1.200(7) . ?
O2 N2 1.245(6) . ?
O3 N2 1.242(6) . ?
O4 C27 1.192(7) . ?
O5 C27 1.324(7) . ?
O5 C28 1.494(11) . ?
O5 C28B 1.56(3) . ?
O6 C13 1.383(6) . ?
O6 C33 1.441(6) . ?
N1 C6 1.395(6) . ?
N1 C7 1.466(6) . ?
N1 C11 1.487(6) . ?
N2 C18 1.409(6) . ?
N3 C19 1.353(6) . ?
N3 C20 1.466(6) . ?
N3 C33 1.436(6) . ?
C1 C2 1.411(7) . ?
C1 C6 1.401(7) . ?
C1 C8 1.455(8) . ?
C2 H2 0.9300 . ?
C2 C3 1.372(10) . ?
C3 H3 0.9300 . ?
C3 C4 1.408(9) . ?
C4 H4 0.9300 . ?
C4 C5 1.383(8) . ?
C5 H5 0.9300 . ?
C5 C6 1.399(8) . ?
C7 C8 1.572(7) . ?
C7 C9 1.567(7) . ?
C7 C27 1.527(7) . ?
C9 H9 0.9800 . ?
C9 C10 1.551(6) . ?
C9 C18 1.485(6) . ?
C10 H10 0.9800 . ?
C10 C11 1.540(6) . ?
C10 C33 1.534(6) . ?
C11 H11 0.9800 . ?
C11 C12 1.507(7) . ?
C12 C13 1.400(7) . ?
C12 C17 1.386(7) . ?
C13 C14 1.376(7) . ?
C14 H14 0.9300 . ?
C14 C15 1.383(8) . ?
C15 H15 0.9300 . ?
C15 C16 1.382(8) . ?
C16 H16 0.9300 . ?
C16 C17 1.389(7) . ?
C17 H17 0.9300 . ?
C18 C19 1.347(7) . ?
C19 H19 0.9300 . ?
C20 H20A 0.9700 . ?
C20 H20B 0.9700 . ?
C20 C21 1.499(7) . ?
C21 C22 1.393(7) . ?
C21 C26 1.399(7) . ?
C22 H22 0.9300 . ?
C22 C23 1.381(8) . ?
C23 H23 0.9300 . ?
C23 C24 1.391(8) . ?
C24 H24 0.9300 . ?
C24 C25 1.387(9) . ?
C25 H25 0.9300 . ?
C25 C26 1.378(8) . ?
C26 H26 0.9300 . ?
C28 H28A 0.9700 . ?
C28 H28B 0.9700 . ?
C28 C29 1.45(2) . ?
C28B H28C 0.9700 . ?
C28B H28D 0.9700 . ?
C28B C32 1.45(4) . ?
C29 H29A 0.9600 . ?
C29 H29B 0.9600 . ?
C29 H29C 0.9600 . ?
C32 H32A 0.9600 . ?
C32 H32B 0.9600 . ?
C32 H32C 0.9600 . ?
C33 H33 0.9800 . ?

loop_
_geom_torsion_atom_site_label_1
_geom_torsion_atom_site_label_2
_geom_torsion_atom_site_label_3
_geom_torsion_atom_site_label_4
_geom_torsion
_geom_torsion_site_symmetry_1
_geom_torsion_site_symmetry_2
_geom_torsion_site_symmetry_3
_geom_torsion_site_symmetry_4
_geom_torsion_publ_flag
O2 N2 C18 C9 -2.3(7) . . . . ?
O2 N2 C18 C19 169.5(5) . . . . ?
O3 N2 C18 C9 177.9(5) . . . . ?
O3 N2 C18 C19 -10.3(7) . . . . ?
O6 C13 C14 C15 177.7(5) . . . . ?
N1 C7 C8 O1 162.3(6) . . . . ?
N1 C7 C8 C1 -14.0(5) . . . . ?
N1 C7 C9 C10 -35.3(4) . . . . ?
N1 C7 C9 C18 -159.9(4) . . . . ?
N1 C7 C27 O4 158.2(5) . . . . ?
N1 C7 C27 O5 -26.6(7) . . . . ?
N1 C11 C12 C13 -90.9(5) . . . . ?
N1 C11 C12 C17 84.2(5) . . . . ?
N2 C18 C19 N3 -177.6(5) . . . . ?
N3 C20 C21 C22 -45.7(7) . . . . ?
N3 C20 C21 C26 137.8(5) . . . . ?
C1 C2 C3 C4 -0.5(10) . . . . ?
C2 C1 C6 N1 -174.2(5) . . . . ?
C2 C1 C6 C5 3.1(8) . . . . ?
C2 C1 C8 O1 8.7(11) . . . . ?
C2 C1 C8 C7 -175.3(6) . . . . ?
C2 C3 C4 C5 1.7(10) . . . . ?
C3 C4 C5 C6 -0.5(9) . . . . ?
C4 C5 C6 N1 175.0(5) . . . . ?
C4 C5 C6 C1 -1.9(8) . . . . ?
C6 N1 C7 C8 16.9(5) . . . . ?
C6 N1 C7 C9 -101.5(4) . . . . ?
C6 N1 C7 C27 134.1(4) . . . . ?
C6 N1 C11 C10 111.4(4) . . . . ?
C6 N1 C11 C12 -124.9(4) . . . . ?
C6 C1 C2 C3 -1.9(9) . . . . ?
C6 C1 C8 O1 -169.6(6) . . . . ?
C6 C1 C8 C7 6.4(6) . . . . ?
C7 N1 C6 C1 -14.0(6) . . . . ?
C7 N1 C6 C5 168.9(5) . . . . ?
C7 N1 C11 C10 -17.1(5) . . . . ?
C7 N1 C11 C12 106.6(4) . . . . ?
C7 C9 C10 C11 26.1(4) . . . . ?
C7 C9 C10 C33 -96.1(4) . . . . ?
C7 C9 C18 N2 -77.5(6) . . . . ?
C7 C9 C18 C19 111.4(6) . . . . ?
C8 C1 C2 C3 180.0(6) . . . . ?
C8 C1 C6 N1 4.3(6) . . . . ?
C8 C1 C6 C5 -178.4(5) . . . . ?
C8 C7 C9 C10 -145.8(4) . . . . ?
C8 C7 C9 C18 89.6(5) . . . . ?
C8 C7 C27 O4 -86.6(6) . . . . ?
C8 C7 C27 O5 88.6(5) . . . . ?
C9 C7 C8 O1 -88.8(6) . . . . ?
C9 C7 C8 C1 95.0(5) . . . . ?
C9 C7 C27 O4 41.0(7) . . . . ?
C9 C7 C27 O5 -143.8(5) . . . . ?
C9 C10 C11 N1 -6.7(5) . . . . ?
C9 C10 C11 C12 -126.4(4) . . . . ?
C9 C10 C33 O6 76.4(5) . . . . ?
C9 C10 C33 N3 -44.8(5) . . . . ?
C9 C18 C19 N3 -6.3(8) . . . . ?
C10 C9 C18 N2 160.9(4) . . . . ?
C10 C9 C18 C19 -10.3(7) . . . . ?
C10 C11 C12 C13 26.6(6) . . . . ?
C10 C11 C12 C17 -158.3(4) . . . . ?
C11 N1 C6 C1 -143.8(5) . . . . ?
C11 N1 C6 C5 39.1(7) . . . . ?
C11 N1 C7 C8 151.4(4) . . . . ?
C11 N1 C7 C9 32.9(5) . . . . ?
C11 N1 C7 C27 -91.4(5) . . . . ?
C11 C10 C33 O6 -42.7(5) . . . . ?
C11 C10 C33 N3 -163.9(4) . . . . ?
C11 C12 C13 O6 -4.6(7) . . . . ?
C11 C12 C13 C14 173.2(5) . . . . ?
C11 C12 C17 C16 -172.2(5) . . . . ?
C12 C13 C14 C15 -0.1(8) . . . . ?
C13 O6 C33 N3 -169.0(4) . . . . ?
C13 O6 C33 C10 66.9(5) . . . . ?
C13 C12 C17 C16 2.9(7) . . . . ?
C13 C14 C15 C16 1.5(8) . . . . ?
C14 C15 C16 C17 -0.6(8) . . . . ?
C15 C16 C17 C12 -1.6(8) . . . . ?
C17 C12 C13 O6 -179.9(4) . . . . ?
C17 C12 C13 C14 -2.1(7) . . . . ?
C18 C9 C10 C11 157.1(4) . . . . ?
C18 C9 C10 C33 34.9(6) . . . . ?
C19 N3 C20 C21 104.1(5) . . . . ?
C19 N3 C33 O6 -94.2(5) . . . . ?
C19 N3 C33 C10 29.3(6) . . . . ?
C20 N3 C19 C18 179.2(5) . . . . ?
C20 N3 C33 O6 82.8(5) . . . . ?
C20 N3 C33 C10 -153.7(4) . . . . ?
C20 C21 C22 C23 -175.2(5) . . . . ?
C20 C21 C26 C25 174.6(5) . . . . ?
C21 C22 C23 C24 -0.2(9) . . . . ?
C22 C21 C26 C25 -2.1(7) . . . . ?
C22 C23 C24 C25 -0.5(9) . . . . ?
C23 C24 C25 C26 -0.1(8) . . . . ?
C24 C25 C26 C21 1.4(8) . . . . ?
C26 C21 C22 C23 1.4(8) . . . . ?
C27 O5 C28 C29 -101.7(11) . . . . ?
C27 O5 C28B C32 -177.1(17) . . . . ?
C27 C7 C8 O1 39.1(7) . . . . ?
C27 C7 C8 C1 -137.1(4) . . . . ?
C27 C7 C9 C10 90.1(4) . . . . ?
C27 C7 C9 C18 -34.5(6) . . . . ?
C28 O5 C27 O4 13.3(12) . . . . ?
C28 O5 C27 C7 -161.8(8) . . . . ?
C28B O5 C27 O4 -19.8(14) . . . . ?
C28B O5 C27 C7 165.2(12) . . . . ?
C33 O6 C13 C12 -42.2(6) . . . . ?
C33 O6 C13 C14 139.9(5) . . . . ?
C33 N3 C19 C18 -3.9(7) . . . . ?
C33 N3 C20 C21 -72.9(6) . . . . ?
C33 C10 C11 N1 117.7(4) . . . . ?
C33 C10 C11 C12 -2.0(6) . . . . ?
